data_7712040
loop_
_publ_author_name
'Tang, Jiamin'
'Zhang, Sheng'
'Li, Linzhou'
'Yao, Linbin'
'Zhang, Ronghu'
'Yin, Bing'
'Zhang, Jiangwei'

_publ_section_title
;
 Influence of ligand substitution and the solvent effect on the structures
 and magnetic properties of dinuclear Dy<sub>2</sub> supramolecular
 architectures constructed with the bis-&#x3b2;-diketonate-Dy<sub>2</sub>
 building block as a metalloligand.
;
_journal_issue 5
_journal_name_full 'Dalton transactions (Cambridge, England : 2003)'
_journal_page_first 1366
_journal_page_last 1377
_journal_paper_doi 10.1039/d2dt03468a
_journal_volume 52
_journal_year 2023
_chemical_formula_moiety 'C90 H50 Dy2 F18 N4 O12'
_chemical_formula_sum 'C90 H50 Dy2 F18 N4 O12'
_chemical_formula_weight 2046.34
_space_group_crystal_system monoclinic
_space_group_IT_number 14
_space_group_name_Hall '-P 2yn'
_space_group_name_H-M_alt 'P 1 21/n 1'
_atom_sites_solution_hydrogens geom
_atom_sites_solution_primary direct
_audit_creation_date 2022-11-22
_audit_creation_method
;
Olex2 1.2-beta
(compiled 2018.05.29 svn.r3508 for OlexSys, GUI svn.r5506)
;
_audit_update_record
;
2022-12-07 deposited with the CCDC.	2023-01-02 downloaded from the CCDC.
;
_cell_angle_alpha 90
_cell_angle_beta 93.385(5)
_cell_angle_gamma 90
_cell_formula_units_Z 4
_cell_length_a 10.0834(6)
_cell_length_b 21.4549(11)
_cell_length_c 45.363(2)
_cell_measurement_reflns_used 3781
_cell_measurement_temperature 293.0(2)
_cell_measurement_theta_max 69.6340
_cell_measurement_theta_min 3.8780
_cell_volume 9796.6(9)
_computing_cell_refinement 'CrysAlisPro 1.171.40.53 (Rigaku OD, 2019)'
_computing_data_collection 'CrysAlisPro 1.171.40.53 (Rigaku OD, 2019)'
_computing_data_reduction 'CrysAlisPro 1.171.40.53 (Rigaku OD, 2019)'
_computing_molecular_graphics 'Olex2 (Dolomanov et al., 2009)'
_computing_publication_material 'Olex2 (Dolomanov et al., 2009)'
_computing_structure_refinement 'ShelXL (Sheldrick, 2015)'
_computing_structure_solution 'SIR2004 (Burla et al.,  2007)'
_diffrn_ambient_temperature 293.0(2)
_diffrn_detector 'CCD plate'
_diffrn_detector_area_resol_mean 8.1281
_diffrn_detector_type Eos
_diffrn_measured_fraction_theta_full 0.997
_diffrn_measured_fraction_theta_max 0.997
_diffrn_measurement_details
;
List of Runs (angles in degrees, time in seconds):

  # Type    Start    End  Width  t~exp~   \w     \q     \k     \f   Frames
#--------------------------------------------------------------------------
  1  \w      0.00  27.00   1.00   20.50    --    0.00   0.00  60.00   27
  2  \w    -72.00 -30.00   1.00   20.50    --    0.00   0.00  60.00   42
  3  \w     33.00  61.00   1.00   20.50    --    0.00   0.00  60.00   28
  4  \w    -77.00 -52.00   1.00   20.50    --    0.00 178.00 -90.00   25
  5  \w     40.00  74.00   1.00   82.50    --   54.63-125.00 150.00   34
  6  \w     29.00 118.00   1.00   82.50    --   54.63  77.00 -60.00   89
  7  \w    -14.00  82.00   1.00   82.50    --   54.63 -77.00-180.00   96
  8  \w     53.00 100.00   1.00   82.50    --   54.63  57.00  60.00   47
  9  \w     56.00 130.00   1.00   82.50    --  109.26 -50.00 -60.00   74
 10  \w    108.00 134.00   1.00   82.50    --  109.26 -37.00-150.00   26
 11  \w     87.00 158.00   1.00   82.50    --  109.26  77.00   0.00   71
 12  \w    113.00 139.00   1.00   82.50    --  109.26 111.00-150.00   26
 13  \w     41.00  91.00   1.00   82.50    --  109.26 -37.00-150.00   50
 14  \w     83.00 111.00   1.00   82.50    --  109.26-111.00-120.00   28
 15  \w    107.00 178.00   1.00   82.50    --  109.26  89.00 -40.00   71
 16  \w     67.00 128.00   1.00   82.50    --  109.26 178.00 -30.00   61
 17  \w     81.00 127.00   1.00   82.50    --  109.26 -63.00-150.00   46
 18  \w     94.00 169.00   1.00   82.50    --  109.26  50.00  60.00   75
;
_diffrn_measurement_device 'four-circle diffractometer'
_diffrn_measurement_device_type 'Xcalibur, Eos, Gemini'
_diffrn_measurement_method '\w scans'
_diffrn_orient_matrix_type 'CrysAlisPro convention (1999,Acta A55,543-557)'
_diffrn_orient_matrix_UB_11 -0.1374224000
_diffrn_orient_matrix_UB_12 -0.0085649000
_diffrn_orient_matrix_UB_13 -0.0161968000
_diffrn_orient_matrix_UB_21 0.0423133000
_diffrn_orient_matrix_UB_22 -0.0647737000
_diffrn_orient_matrix_UB_23 -0.0107021000
_diffrn_orient_matrix_UB_31 -0.0524076000
_diffrn_orient_matrix_UB_32 -0.0298315000
_diffrn_orient_matrix_UB_33 0.0279278000
_diffrn_radiation_monochromator graphite
_diffrn_radiation_probe x-ray
_diffrn_radiation_type CuK\a
_diffrn_radiation_wavelength 1.54184
_diffrn_reflns_av_R_equivalents 0.0849
_diffrn_reflns_av_unetI/netI 0.1211
_diffrn_reflns_Laue_measured_fraction_full 0.997
_diffrn_reflns_Laue_measured_fraction_max 0.997
_diffrn_reflns_limit_h_max 12
_diffrn_reflns_limit_h_min -12
_diffrn_reflns_limit_k_max 25
_diffrn_reflns_limit_k_min -25
_diffrn_reflns_limit_l_max 54
_diffrn_reflns_limit_l_min -37
_diffrn_reflns_number 36581
_diffrn_reflns_point_group_measured_fraction_full 0.997
_diffrn_reflns_point_group_measured_fraction_max 0.997
_diffrn_reflns_theta_full 67.248
_diffrn_reflns_theta_max 67.247
_diffrn_reflns_theta_min 3.905
_diffrn_source 'fine-focus sealed X-ray tube'
_diffrn_source_type 'Enhance (Cu) X-ray Source'
_exptl_absorpt_coefficient_mu 8.853
_exptl_absorpt_correction_T_max 1.00000
_exptl_absorpt_correction_T_min 0.48275
_exptl_absorpt_correction_type multi-scan
_exptl_absorpt_process_details
;
CrysAlisPro 1.171.40.53 (Rigaku Oxford Diffraction, 2019)
Empirical absorption correction using spherical harmonics,
 implemented in SCALE3 ABSPACK scaling algorithm.
;
_exptl_crystal_colour gray
_exptl_crystal_colour_primary gray
_exptl_crystal_density_diffrn 1.387
_exptl_crystal_description block
_exptl_crystal_F_000 4032
_exptl_crystal_size_max 0.08
_exptl_crystal_size_mid 0.08
_exptl_crystal_size_min 0.07
_refine_diff_density_max 0.545
_refine_diff_density_min -0.757
_refine_diff_density_rms 0.077
_refine_ls_extinction_method none
_refine_ls_goodness_of_fit_ref 0.969
_refine_ls_hydrogen_treatment constr
_refine_ls_matrix_type full
_refine_ls_number_parameters 1242
_refine_ls_number_reflns 17502
_refine_ls_number_restraints 4473
_refine_ls_restrained_S_all 0.951
_refine_ls_R_factor_all 0.1359
_refine_ls_R_factor_gt 0.0657
_refine_ls_shift/su_max 0.004
_refine_ls_shift/su_mean 0.000
_refine_ls_structure_factor_coef Fsqd
_refine_ls_weighting_details 'w=1/[\s^2^(Fo^2^)+(0.0649P)^2^] where P=(Fo^2^+2Fc^2^)/3'
_refine_ls_weighting_scheme calc
_refine_ls_wR_factor_gt 0.1419
_refine_ls_wR_factor_ref 0.1805
_reflns_Friedel_coverage 0.000
_reflns_number_gt 9019
_reflns_number_total 17502
_reflns_threshold_expression 'I > 2\s(I)'
_cod_data_source_file d2dt03468a2.cif
_cod_data_source_block exp_11654
_cod_depositor_comments 'Adding full bibliography for 7712034--7712040.cif.'
_cod_original_cell_volume 9796.7(9)
_cod_database_code 7712040
_shelx_shelxl_version_number 2018/3
_shelx_space_group_comment
;
The symmetry employed for this shelxl refinement is uniquely defined
by the following loop, which should always be used as a source of
symmetry information in preference to the above space-group names.
They are only intended as comments.
;
_shelx_estimated_absorpt_t_max 0.576
_shelx_estimated_absorpt_t_min 0.538
_reflns_odcompleteness_completeness 99.71
_reflns_odcompleteness_iscentric 1
_reflns_odcompleteness_theta 66.97
_olex2_refinement_description
;
1. Fixed Uiso
 At 1.2 times of:
  All C(H) groups
2. Restrained distances
 C85-C87 = C87-C89 = C89-C85 = C86-C88 = C88-C90 = C90-C86
 2.37 with sigma of 0.01
 C85-C86 = C86-C87 = C87-C88 = C88-C89 = C85-C90 = C89-C90
 1.38 with sigma of 0.01
 F13-F14 = F14-F15 = F15-F13 = F16-F17 = F17-F18 = F18-F16
 2.1 with sigma of 0.01
 F7-F8 = F8-F9 = F9-F7 = F10-F11 = F11-F12 = F12-F10
 2.1 with sigma of 0.01
 F1-F2 = F2-F3 = F3-F1 = F4-F5 = F5-F6 = F6-F4
 2.1 with sigma of 0.01
 C29-F13 = C29-F14 = C29-F15 = C42-F16 = C42-F17 = C42-F18
 1.32 with sigma of 0.01
 C15-F7 = C15-F8 = C15-F9 = C28-F10 = C28-F11 = C28-F12
 1.32 with sigma of 0.01
 C1-F1 = C1-F2 = C1-F3 = C14-F4 = C14-F5 = C14-F6
 1.32 with sigma of 0.01
 C1-C2 = C13-C14 = C15-C16 = C27-C28 = C29-C30 = C41-C42
 1.54 with sigma of 0.01
 C28-F11' = C28-F12' = C1-F1' = C1-F2' = C1-F3' = C28-F10'
 1.32 with sigma of 0.01
 C29-F13' = C29-F14' = C29-F15' = C42-F16' = C42-F17' = C42-F18'
 1.32 with sigma of 0.01
 F1'-F2' = F2'-F3' = F3'-F1' = F10'-F11' = F11'-F12' = F12'-F10'
 2.1 with sigma of 0.01
 F13'-F14' = F14'-F15' = F15'-F13' = F16'-F17' = F17'-F18' = F18'-F16'
 2.1 with sigma of 0.01
3. Restrained planarity
 C85, C86, C87, C88, C89, C90
 with sigma of 0.01
4. Uiso/Uaniso restraints and constraints
All non-hydrogen atoms have similar U: within 3.8A with sigma of 0.02 and sigma
for terminal atoms of 0.04
5. Others
 Sof(F10')=Sof(F11')=Sof(F12')=1-FVAR(1)
 Sof(F10)=Sof(F11)=Sof(F12)=FVAR(1)
 Sof(F13')=Sof(F14')=Sof(F15')=1-FVAR(2)
 Sof(F13)=Sof(F14)=Sof(F15)=FVAR(2)
 Sof(F16')=Sof(F17')=Sof(F18')=1-FVAR(3)
 Sof(F16)=Sof(F17)=Sof(F18)=FVAR(3)
 Sof(F2')=Sof(F1')=Sof(F3')=1-FVAR(4)
 Sof(F1)=Sof(F2)=Sof(F3)=FVAR(4)
6.a Aromatic/amide H refined with riding coordinates:
 C3(H3), C6(H6), C7(H7), C8(H8), C10(H10), C12(H12), C17(H17), C20(H20),
 C21(H21), C22(H22), C24(H24), C26(H26), C31(H31), C34(H34), C35(H35), C36(H36),
  C38(H38), C40(H40), C43(H43), C44(H44), C45(H45), C46(H46), C47(H47),
 C50(H50), C51(H51), C54(H54), C55(H55), C58(H58), C59(H59), C62(H62), C63(H63),
  C64(H64), C65(H65), C66(H66), C67(H67), C68(H68), C69(H69), C70(H70),
 C71(H71), C74(H74), C75(H75), C78(H78), C79(H79), C82(H82), C83(H83), C86(H86),
  C87(H87), C88(H88), C89(H89), C90(H90)
;
_olex2_submission_special_instructions 'No special instructions were received'
_oxdiff_exptl_absorpt_empirical_details
;
Empirical correction (ABSPACK) includes:
- Absorption correction using spherical harmonics
- Frame scaling
;
_oxdiff_exptl_absorpt_empirical_full_max 1.638
_oxdiff_exptl_absorpt_empirical_full_min 0.689

loop_
_space_group_symop_operation_xyz
'x, y, z'
'-x+1/2, y+1/2, -z+1/2'
'-x, -y, -z'
'x-1/2, -y-1/2, z-1/2'

loop_
_atom_site_label
_atom_site_type_symbol
_atom_site_fract_x
_atom_site_fract_y
_atom_site_fract_z
_atom_site_U_iso_or_equiv
_atom_site_adp_type
_atom_site_occupancy
_atom_site_site_symmetry_order
_atom_site_calc_flag
_atom_site_refinement_flags_posn
_atom_site_refinement_flags_adp
_atom_site_refinement_flags_occupancy
_atom_site_disorder_assembly
_atom_site_disorder_group
Dy1 Dy 0.37016(5) 0.58103(2) 0.18782(2) 0.05495(15) Uani 1 1 d . U . . .
Dy2 Dy 0.11211(5) 0.29339(2) 0.08404(2) 0.06070(16) Uani 1 1 d . U . . .
F4 F -0.2911(9) 0.3911(4) 0.0047(2) 0.198(4) Uani 1 1 d D U . . .
F5 F -0.2105(8) 0.3026(4) -0.00050(17) 0.173(4) Uani 1 1 d D U . . .
F6 F -0.3442(8) 0.3178(5) 0.03203(17) 0.191(4) Uani 1 1 d D U . . .
F7 F 0.7488(7) 0.7042(3) 0.15464(14) 0.142(3) Uani 1 1 d D U . . .
F8 F 0.6059(7) 0.7200(3) 0.12017(16) 0.137(3) Uani 1 1 d D U . . .
F9 F 0.7716(7) 0.6628(3) 0.11347(15) 0.132(3) Uani 1 1 d D U . . .
F1 F 0.0760(15) 0.7665(5) 0.1992(3) 0.152(4) Uani 0.755(16) 1 d D U P A 1
F2 F 0.2513(8) 0.8026(4) 0.1829(4) 0.127(4) Uani 0.755(16) 1 d D U P A 1
F3 F 0.0756(14) 0.7989(5) 0.1550(2) 0.133(4) Uani 0.755(16) 1 d D U P A 1
F10 F 0.3510(19) 0.0922(6) 0.0955(3) 0.151(5) Uani 0.593(10) 1 d D U P B 1
F11 F 0.4896(10) 0.1142(6) 0.1309(4) 0.153(5) Uani 0.593(10) 1 d D U P B 1
F12 F 0.2848(13) 0.1135(7) 0.1378(3) 0.150(5) Uani 0.593(10) 1 d D U P B 1
F13 F 0.1652(12) 0.6355(4) 0.28190(19) 0.127(4) Uani 0.755(9) 1 d D U P C 1
F14 F 0.3463(8) 0.5932(6) 0.29422(19) 0.119(3) Uani 0.755(9) 1 d D U P C 1
F15 F 0.1657(13) 0.5454(4) 0.30076(19) 0.122(4) Uani 0.755(9) 1 d D U P C 1
F16 F -0.0852(14) 0.1014(6) 0.1436(4) 0.127(5) Uani 0.511(10) 1 d D U P D 1
F17 F -0.1766(18) 0.1196(7) 0.1015(2) 0.126(5) Uani 0.511(10) 1 d D U P D 1
F18 F -0.2562(11) 0.1567(6) 0.1398(4) 0.112(4) Uani 0.511(10) 1 d D U P D 1
F2' F 0.159(4) 0.7853(15) 0.2030(3) 0.117(7) Uani 0.245(16) 1 d D U P A 2
F1' F 0.230(3) 0.8022(12) 0.1610(8) 0.130(7) Uani 0.245(16) 1 d D U P A 2
F3' F 0.0263(18) 0.7834(16) 0.1654(8) 0.113(7) Uani 0.245(16) 1 d D U P A 2
F10' F 0.422(2) 0.1276(11) 0.1464(3) 0.153(6) Uiso 0.407(10) 1 d D U P B 2
F11' F 0.473(2) 0.1079(9) 0.1029(5) 0.143(6) Uani 0.407(10) 1 d D U P B 2
F12' F 0.2795(16) 0.0888(8) 0.1153(6) 0.141(6) Uani 0.407(10) 1 d D U P B 2
F13' F 0.0967(12) 0.5836(15) 0.2857(6) 0.110(6) Uani 0.245(9) 1 d D U P C 2
F14' F 0.274(3) 0.5425(10) 0.3030(5) 0.111(6) Uani 0.245(9) 1 d D U P C 2
F15' F 0.273(3) 0.6361(8) 0.2895(6) 0.107(6) Uani 0.245(9) 1 d D U P C 2
F16' F -0.182(2) 0.1237(8) 0.1511(2) 0.134(5) Uani 0.489(10) 1 d D U P D 2
F17' F -0.2497(13) 0.1542(7) 0.1084(4) 0.125(5) Uani 0.489(10) 1 d D U P D 2
F18' F -0.0755(14) 0.1006(6) 0.1141(4) 0.123(5) Uani 0.489(10) 1 d D U P D 2
N1 N 0.5389(7) 0.6467(3) 0.21752(14) 0.0565(15) Uani 1 1 d . U . . .
N2 N 0.5265(7) 0.5220(3) 0.22478(15) 0.0606(16) Uani 1 1 d . U . . .
N3 N 0.1069(9) 0.2192(4) 0.04028(19) 0.091(2) Uani 1 1 d . U . . .
N4 N 0.2217(7) 0.3303(4) 0.03825(15) 0.0678(17) Uani 1 1 d . U . . .
O1 O 0.2666(6) 0.6770(3) 0.18544(13) 0.0713(15) Uani 1 1 d . U . . .
O2 O 0.2194(6) 0.5769(3) 0.14735(12) 0.0635(14) Uani 1 1 d . U . . .
O3 O 0.0697(6) 0.4016(3) 0.08368(11) 0.0614(14) Uani 1 1 d . U . . .
O4 O -0.0805(7) 0.3110(3) 0.05434(14) 0.0841(17) Uani 1 1 d . U . . .
O5 O 0.5010(6) 0.6365(3) 0.15608(13) 0.0690(15) Uani 1 1 d . U . . .
O6 O 0.4790(6) 0.5097(2) 0.15974(12) 0.0585(13) Uani 1 1 d . U . . .
O7 O 0.3233(6) 0.3261(3) 0.09877(12) 0.0630(14) Uani 1 1 d . U . . .
O8 O 0.2319(7) 0.2066(3) 0.09890(15) 0.0854(17) Uani 1 1 d . U . . .
O9 O 0.2817(6) 0.5932(3) 0.23389(13) 0.0714(15) Uani 1 1 d . U . . .
O10 O 0.2448(6) 0.4912(3) 0.19634(12) 0.0608(14) Uani 1 1 d . U . . .
O11 O 0.0944(6) 0.3155(3) 0.13389(12) 0.0626(14) Uani 1 1 d . U . . .
O12 O -0.0431(6) 0.2247(3) 0.10075(14) 0.0772(16) Uani 1 1 d . U . . .
C1 C 0.1468(9) 0.7676(4) 0.1754(2) 0.104(3) Uani 1 1 d D U . . .
C2 C 0.1834(10) 0.7007(4) 0.1670(2) 0.076(2) Uani 1 1 d D U . . .
C3 C 0.1262(10) 0.6766(5) 0.1413(2) 0.081(2) Uani 1 1 d . U . . .
H3 H 0.070404 0.701745 0.129346 0.097 Uiso 1 1 calc R . . . .
C4 C 0.1494(9) 0.6150(4) 0.1325(2) 0.066(2) Uani 1 1 d . U . . .
C5 C 0.0916(9) 0.5922(4) 0.1031(2) 0.065(2) Uani 1 1 d . U . . .
C6 C 0.0582(10) 0.6344(5) 0.0804(2) 0.078(2) Uani 1 1 d . U . . .
H6 H 0.066848 0.677140 0.083421 0.094 Uiso 1 1 calc R . . . .
C7 C 0.0123(10) 0.6115(5) 0.0534(2) 0.082(3) Uani 1 1 d . U . . .
H7 H -0.007712 0.639179 0.038017 0.099 Uiso 1 1 calc R . . . .
C8 C -0.0047(10) 0.5496(5) 0.0487(2) 0.077(2) Uani 1 1 d . U . . .
H8 H -0.036403 0.535433 0.030199 0.093 Uiso 1 1 calc R . . . .
C9 C 0.0252(9) 0.5067(4) 0.07142(18) 0.063(2) Uani 1 1 d . U . . .
C10 C 0.0755(8) 0.5291(4) 0.09820(19) 0.0618(19) Uani 1 1 d . U . . .
H10 H 0.099175 0.501211 0.113293 0.074 Uiso 1 1 calc R . . . .
C11 C 0.0034(9) 0.4389(4) 0.0668(2) 0.068(2) Uani 1 1 d . U . . .
C12 C -0.0934(10) 0.4195(5) 0.0453(2) 0.085(2) Uani 1 1 d . U . . .
H12 H -0.136638 0.449233 0.033330 0.102 Uiso 1 1 calc R . . . .
C13 C -0.1266(10) 0.3571(6) 0.0414(2) 0.081(2) Uani 1 1 d D U . . .
C14 C -0.2446(10) 0.3427(5) 0.0193(2) 0.117(4) Uani 1 1 d D U . . .
C15 C 0.6823(9) 0.6769(4) 0.13242(19) 0.084(3) Uani 1 1 d D U . . .
C16 C 0.6043(9) 0.6209(4) 0.14342(19) 0.066(2) Uani 1 1 d D U . . .
C17 C 0.6504(10) 0.5630(4) 0.13752(19) 0.068(2) Uani 1 1 d . U . . .
H17 H 0.730897 0.558873 0.128710 0.081 Uiso 1 1 calc R . . . .
C18 C 0.5794(8) 0.5098(4) 0.14439(17) 0.0541(18) Uani 1 1 d . U . . .
C19 C 0.6169(8) 0.4479(4) 0.13195(17) 0.0533(18) Uani 1 1 d . U . . .
C20 C 0.7468(9) 0.4322(4) 0.12713(19) 0.067(2) Uani 1 1 d . U . . .
H20 H 0.814406 0.461103 0.130971 0.080 Uiso 1 1 calc R . . . .
C21 C 0.7756(9) 0.3747(4) 0.1168(2) 0.070(2) Uani 1 1 d . U . . .
H21 H 0.863456 0.364172 0.113985 0.084 Uiso 1 1 calc R . . . .
C22 C 0.6758(9) 0.3315(4) 0.1103(2) 0.069(2) Uani 1 1 d . U . . .
H22 H 0.697553 0.292021 0.103710 0.083 Uiso 1 1 calc R . . . .
C23 C 0.5445(9) 0.3466(4) 0.11364(18) 0.0575(19) Uani 1 1 d . U . . .
C24 C 0.5160(8) 0.4061(4) 0.12475(17) 0.0551(18) Uani 1 1 d . U . . .
H24 H 0.428303 0.417374 0.127251 0.066 Uiso 1 1 calc R . . . .
C25 C 0.4326(10) 0.3034(4) 0.1077(2) 0.065(2) Uani 1 1 d . U . . .
C26 C 0.4485(11) 0.2399(5) 0.1134(2) 0.087(2) Uani 1 1 d . U . . .
H26 H 0.531806 0.225539 0.120133 0.105 Uiso 1 1 calc R . . . .
C27 C 0.3468(12) 0.1976(4) 0.1094(3) 0.093(3) Uani 1 1 d D U . . .
C28 C 0.3742(10) 0.1294(4) 0.1184(2) 0.133(4) Uani 1 1 d D U . . .
C29 C 0.2262(9) 0.5812(4) 0.28234(17) 0.094(3) Uani 1 1 d D U . . .
C30 C 0.2365(10) 0.5538(4) 0.25139(18) 0.069(2) Uani 1 1 d D U . . .
C31 C 0.1980(9) 0.4946(4) 0.24661(19) 0.072(2) Uani 1 1 d . U . . .
H31 H 0.165187 0.472354 0.262200 0.086 Uiso 1 1 calc R . . . .
C32 C 0.2048(9) 0.4643(4) 0.21898(19) 0.0616(19) Uani 1 1 d . U . . .
C33 C 0.1696(8) 0.3975(4) 0.21595(18) 0.0573(18) Uani 1 1 d . U . . .
C34 C 0.1759(9) 0.3572(4) 0.24060(19) 0.067(2) Uani 1 1 d . U . . .
H34 H 0.199688 0.373127 0.259246 0.080 Uiso 1 1 calc R . . . .
C35 C 0.1474(9) 0.2951(4) 0.2374(2) 0.071(2) Uani 1 1 d . U . . .
H35 H 0.156618 0.268901 0.253730 0.085 Uiso 1 1 calc R . . . .
C36 C 0.1054(9) 0.2712(4) 0.21046(19) 0.065(2) Uani 1 1 d . U . . .
H36 H 0.081184 0.229497 0.208773 0.078 Uiso 1 1 calc R . . . .
C37 C 0.0991(9) 0.3090(4) 0.18585(19) 0.0598(19) Uani 1 1 d . U . . .
C38 C 0.1335(8) 0.3722(4) 0.18863(18) 0.0560(18) Uani 1 1 d . U . . .
H38 H 0.131925 0.397291 0.171905 0.067 Uiso 1 1 calc R . . . .
C39 C 0.0613(9) 0.2838(4) 0.15586(19) 0.0625(19) Uani 1 1 d . U . . .
C40 C -0.0140(9) 0.2287(4) 0.1528(2) 0.074(2) Uani 1 1 d . U . . .
H40 H -0.033427 0.207119 0.169840 0.089 Uiso 1 1 calc R . . . .
C41 C -0.0602(9) 0.2054(4) 0.1261(2) 0.074(2) Uani 1 1 d D U . . .
C42 C -0.1433(9) 0.1457(4) 0.12661(19) 0.096(3) Uani 1 1 d D U . . .
C43 C 0.8884(11) 0.4255(5) 0.2940(3) 0.095(3) Uani 1 1 d . U . . .
H43 H 0.930746 0.448447 0.279889 0.114 Uiso 1 1 calc R . . . .
C44 C 0.9648(13) 0.3930(5) 0.3149(3) 0.109(3) Uani 1 1 d . U . . .
H44 H 1.056909 0.393573 0.314517 0.131 Uiso 1 1 calc R . . . .
C45 C 0.9060(13) 0.3606(6) 0.3358(3) 0.115(3) Uani 1 1 d . U . . .
H45 H 0.956964 0.338961 0.350133 0.138 Uiso 1 1 calc R . . . .
C46 C 0.7719(14) 0.3596(6) 0.3357(3) 0.119(3) Uani 1 1 d . U . . .
H46 H 0.731506 0.337788 0.350434 0.143 Uiso 1 1 calc R . . . .
C47 C 0.6906(12) 0.3912(5) 0.3136(3) 0.102(3) Uani 1 1 d . U . . .
H47 H 0.598400 0.388752 0.313286 0.123 Uiso 1 1 calc R . . . .
C48 C 0.7526(11) 0.4252(5) 0.2931(2) 0.084(2) Uani 1 1 d . U . . .
C49 C 0.6709(10) 0.4597(4) 0.2703(2) 0.072(2) Uani 1 1 d . U . . .
C50 C 0.5889(10) 0.4284(4) 0.2505(2) 0.078(2) Uani 1 1 d . U . . .
H50 H 0.580159 0.385359 0.251959 0.093 Uiso 1 1 calc R . . . .
C51 C 0.5189(9) 0.4602(4) 0.2282(2) 0.0677(19) Uani 1 1 d . U . . .
H51 H 0.463847 0.437612 0.214946 0.081 Uiso 1 1 calc R . . . .
C52 C 0.6073(9) 0.5541(4) 0.24466(19) 0.0611(18) Uani 1 1 d . U . . .
C53 C 0.6149(9) 0.6204(4) 0.24056(18) 0.0566(17) Uani 1 1 d . U . . .
C54 C 0.5537(9) 0.7063(4) 0.21340(19) 0.0633(19) Uani 1 1 d . U . . .
H54 H 0.503435 0.724704 0.197896 0.076 Uiso 1 1 calc R . . . .
C55 C 0.6395(9) 0.7448(4) 0.23053(19) 0.064(2) Uani 1 1 d . U . . .
H55 H 0.645599 0.787093 0.226333 0.077 Uiso 1 1 calc R . . . .
C56 C 0.7141(9) 0.7193(4) 0.25344(19) 0.0633(19) Uani 1 1 d . U . . .
C57 C 0.6995(9) 0.6551(4) 0.25936(19) 0.0621(19) Uani 1 1 d . U . . .
C58 C 0.7669(9) 0.6243(4) 0.28405(19) 0.069(2) Uani 1 1 d . U . . .
H58 H 0.817069 0.647846 0.297816 0.083 Uiso 1 1 calc R . . . .
C59 C 0.7595(9) 0.5626(4) 0.2878(2) 0.072(2) Uani 1 1 d . U . . .
H59 H 0.807294 0.544143 0.303639 0.087 Uiso 1 1 calc R . . . .
C60 C 0.6800(9) 0.5246(4) 0.2681(2) 0.066(2) Uani 1 1 d . U . . .
C61 C 0.8079(9) 0.7573(4) 0.2724(2) 0.066(2) Uani 1 1 d . U . . .
C62 C 0.7636(10) 0.8050(4) 0.2896(2) 0.076(2) Uani 1 1 d . U . . .
H62 H 0.674312 0.816150 0.288478 0.092 Uiso 1 1 calc R . . . .
C63 C 0.8537(11) 0.8365(5) 0.3088(2) 0.087(3) Uani 1 1 d . U . . .
H63 H 0.823336 0.867929 0.320749 0.104 Uiso 1 1 calc R . . . .
C64 C 0.9846(11) 0.8221(5) 0.3102(2) 0.082(3) Uani 1 1 d . U . . .
H64 H 1.043370 0.843057 0.323333 0.098 Uiso 1 1 calc R . . . .
C65 C 1.0286(11) 0.7777(5) 0.2928(2) 0.085(3) Uani 1 1 d . U . . .
H65 H 1.118860 0.768438 0.293521 0.103 Uiso 1 1 calc R . . . .
C66 C 0.9428(10) 0.7453(5) 0.2738(2) 0.080(2) Uani 1 1 d . U . . .
H66 H 0.976040 0.714834 0.261642 0.096 Uiso 1 1 calc R . . . .
C67 C 0.5075(11) 0.3609(6) -0.0512(2) 0.094(3) Uani 1 1 d . U . . .
H67 H 0.516405 0.318856 -0.046520 0.113 Uiso 1 1 calc R . . . .
C68 C 0.5830(11) 0.3870(7) -0.0726(2) 0.100(3) Uani 1 1 d . U . . .
H68 H 0.640288 0.361736 -0.082644 0.120 Uiso 1 1 calc R . . . .
C69 C 0.5749(12) 0.4483(7) -0.0792(2) 0.100(3) Uani 1 1 d . U . . .
H69 H 0.629502 0.465451 -0.092851 0.120 Uiso 1 1 calc R . . . .
C70 C 0.4873(12) 0.4844(6) -0.0658(2) 0.097(3) Uani 1 1 d . U . . .
H70 H 0.479048 0.526233 -0.070957 0.116 Uiso 1 1 calc R . . . .
C71 C 0.4091(11) 0.4599(6) -0.0444(2) 0.088(3) Uani 1 1 d . U . . .
H71 H 0.350078 0.485795 -0.035183 0.105 Uiso 1 1 calc R . . . .
C72 C 0.4177(10) 0.3980(6) -0.0366(2) 0.079(2) Uani 1 1 d . U . . .
C73 C 0.3434(10) 0.3719(5) -0.01225(19) 0.075(2) Uani 1 1 d . U . . .
C74 C 0.3460(10) 0.4073(5) 0.01357(19) 0.078(2) Uani 1 1 d . U . . .
H74 H 0.388759 0.445732 0.014738 0.093 Uiso 1 1 calc R . . . .
C75 C 0.2818(9) 0.3831(5) 0.03780(19) 0.074(2) Uani 1 1 d . U . . .
H75 H 0.282884 0.407254 0.054842 0.089 Uiso 1 1 calc R . . . .
C76 C 0.2168(10) 0.2959(5) 0.0134(2) 0.078(2) Uani 1 1 d . U . . .
C77 C 0.1502(11) 0.2372(5) 0.0140(2) 0.087(2) Uani 1 1 d . U . . .
C78 C 0.0420(13) 0.1645(6) 0.0418(3) 0.110(3) Uani 1 1 d . U . . .
H78 H 0.010367 0.151854 0.059724 0.132 Uiso 1 1 calc R . . . .
C79 C 0.0214(15) 0.1261(6) 0.0167(3) 0.138(3) Uani 1 1 d . U . . .
H79 H -0.025112 0.088933 0.018095 0.166 Uiso 1 1 calc R . . . .
C80 C 0.0692(16) 0.1433(7) -0.0095(3) 0.139(3) Uani 1 1 d . U . . .
C81 C 0.1317(14) 0.2012(6) -0.0117(3) 0.111(3) Uani 1 1 d . U . . .
C82 C 0.1872(13) 0.2245(6) -0.0375(3) 0.111(3) Uani 1 1 d . U . . .
H82 H 0.175440 0.201294 -0.054760 0.133 Uiso 1 1 calc R . . . .
C83 C 0.2544(11) 0.2771(5) -0.0385(2) 0.091(2) Uani 1 1 d . U . . .
H83 H 0.289321 0.289416 -0.056101 0.109 Uiso 1 1 calc R . . . .
C84 C 0.2743(10) 0.3156(5) -0.0127(2) 0.077(2) Uani 1 1 d . U . . .
C85 C 0.0412(15) 0.0978(5) -0.0347(2) 0.168(4) Uani 1 1 d D U . . .
C86 C 0.1431(12) 0.0649(6) -0.0451(3) 0.185(4) Uani 1 1 d D U . . .
H86 H 0.228217 0.068918 -0.036215 0.222 Uiso 1 1 calc R . . . .
C87 C 0.1205(14) 0.0251(6) -0.0690(3) 0.208(4) Uani 1 1 d D U . . .
H87 H 0.189908 0.002266 -0.076186 0.250 Uiso 1 1 calc R . . . .
C88 C -0.0046(16) 0.0200(6) -0.0817(2) 0.218(5) Uani 1 1 d D U . . .
H88 H -0.019656 -0.006430 -0.097824 0.262 Uiso 1 1 calc R . . . .
C89 C -0.1082(13) 0.0525(7) -0.0715(3) 0.226(5) Uani 1 1 d D U . . .
H89 H -0.193192 0.048292 -0.080431 0.271 Uiso 1 1 calc R . . . .
C90 C -0.0842(13) 0.0924(6) -0.0473(3) 0.207(4) Uani 1 1 d D U . . .
H90 H -0.153510 0.115126 -0.039953 0.249 Uiso 1 1 calc R . . . .

loop_
_atom_site_aniso_label
_atom_site_aniso_U_11
_atom_site_aniso_U_22
_atom_site_aniso_U_33
_atom_site_aniso_U_23
_atom_site_aniso_U_13
_atom_site_aniso_U_12
Dy1 0.0571(3) 0.0456(3) 0.0618(3) -0.0075(2) 0.0000(2) 0.0024(3)
Dy2 0.0633(3) 0.0586(3) 0.0609(3) -0.0113(3) 0.0089(3) -0.0024(3)
F4 0.196(8) 0.174(8) 0.208(8) -0.023(7) -0.139(7) -0.008(7)
F5 0.196(8) 0.181(8) 0.135(6) -0.076(6) -0.063(6) 0.003(7)
F6 0.122(6) 0.277(10) 0.168(7) -0.001(7) -0.050(6) -0.072(7)
F7 0.174(7) 0.123(5) 0.128(5) -0.012(4) 0.013(5) -0.085(5)
F8 0.158(6) 0.087(5) 0.167(6) 0.046(5) 0.029(5) 0.001(5)
F9 0.159(6) 0.097(5) 0.148(6) -0.014(4) 0.083(5) -0.046(5)
F1 0.163(9) 0.122(8) 0.172(8) -0.059(7) 0.012(8) 0.049(7)
F2 0.142(8) 0.065(5) 0.168(9) -0.039(6) -0.050(7) 0.008(5)
F3 0.165(9) 0.075(6) 0.152(8) -0.008(6) -0.052(7) 0.046(7)
F10 0.169(11) 0.078(7) 0.207(11) -0.022(8) 0.012(10) 0.014(8)
F11 0.124(9) 0.096(8) 0.237(11) 0.055(9) -0.001(9) 0.021(7)
F12 0.150(9) 0.106(8) 0.194(10) 0.051(8) 0.014(9) -0.007(8)
F13 0.160(9) 0.116(7) 0.108(6) -0.043(6) 0.022(7) 0.035(7)
F14 0.139(7) 0.134(7) 0.082(5) -0.041(5) -0.007(5) -0.005(6)
F15 0.167(9) 0.128(7) 0.075(5) -0.028(5) 0.043(6) -0.034(7)
F16 0.134(10) 0.089(8) 0.158(10) 0.003(8) 0.008(9) -0.035(8)
F17 0.171(11) 0.107(9) 0.101(8) -0.039(7) 0.005(8) -0.071(9)
F18 0.097(8) 0.099(9) 0.143(10) 0.005(8) 0.020(8) -0.029(7)
F2' 0.135(13) 0.086(12) 0.124(12) -0.046(11) -0.037(12) 0.031(12)
F1' 0.146(13) 0.089(12) 0.151(13) -0.031(12) -0.012(13) 0.016(12)
F3' 0.111(12) 0.084(12) 0.142(13) -0.037(12) -0.017(12) 0.036(11)
F11' 0.155(12) 0.082(9) 0.192(12) 0.000(10) 0.012(11) 0.027(10)
F12' 0.141(11) 0.077(9) 0.205(12) 0.018(10) 0.007(11) -0.021(9)
F13' 0.116(12) 0.119(12) 0.096(11) -0.041(11) 0.018(11) 0.005(12)
F14' 0.141(13) 0.113(12) 0.079(11) -0.027(11) 0.002(12) 0.019(12)
F15' 0.135(13) 0.102(12) 0.085(11) -0.022(11) 0.011(12) -0.024(12)
F16' 0.171(12) 0.114(10) 0.120(9) 0.000(8) 0.035(9) -0.063(9)
F17' 0.115(9) 0.105(9) 0.157(11) -0.030(9) 0.009(9) -0.033(8)
F18' 0.132(9) 0.079(7) 0.161(10) -0.022(8) 0.021(9) -0.019(8)
N1 0.066(4) 0.041(3) 0.062(3) -0.010(3) 0.000(3) 0.000(3)
N2 0.063(3) 0.047(3) 0.071(3) -0.006(3) 0.001(3) 0.001(3)
N3 0.114(5) 0.076(4) 0.084(4) -0.023(4) 0.019(4) -0.011(4)
N4 0.073(4) 0.072(4) 0.059(3) -0.014(3) 0.014(3) -0.009(3)
O1 0.078(4) 0.055(3) 0.081(3) -0.013(3) -0.005(3) 0.006(3)
O2 0.071(3) 0.052(3) 0.067(3) -0.006(3) -0.001(3) 0.007(3)
O3 0.060(3) 0.068(3) 0.056(3) -0.008(3) 0.000(3) 0.006(3)
O4 0.089(4) 0.079(4) 0.083(4) -0.019(3) -0.008(3) -0.007(3)
O5 0.083(4) 0.049(3) 0.074(3) -0.007(3) 0.001(3) 0.000(3)
O6 0.063(3) 0.046(3) 0.067(3) -0.008(3) 0.008(3) -0.003(3)
O7 0.064(3) 0.055(3) 0.071(3) -0.005(3) 0.006(3) 0.005(3)
O8 0.085(4) 0.064(3) 0.108(4) -0.003(3) 0.007(3) -0.004(3)
O9 0.079(3) 0.063(3) 0.073(3) -0.018(3) 0.010(3) 0.001(3)
O10 0.069(3) 0.053(3) 0.060(3) -0.009(3) 0.000(3) -0.001(3)
O11 0.063(3) 0.064(3) 0.061(3) -0.008(3) 0.012(3) -0.001(3)
O12 0.081(4) 0.078(4) 0.074(3) -0.020(3) 0.011(3) -0.016(3)
C1 0.111(7) 0.082(6) 0.116(7) -0.013(6) -0.009(7) 0.027(6)
C2 0.081(5) 0.053(4) 0.091(5) -0.016(4) -0.005(4) 0.014(4)
C3 0.083(5) 0.067(4) 0.091(5) -0.012(4) -0.018(4) 0.020(4)
C4 0.065(4) 0.054(4) 0.078(4) -0.007(4) -0.003(4) 0.000(4)
C5 0.060(4) 0.061(4) 0.073(4) -0.005(4) -0.003(4) 0.007(4)
C6 0.087(5) 0.063(5) 0.084(5) 0.003(4) -0.009(5) 0.004(5)
C7 0.090(5) 0.079(5) 0.075(5) 0.015(5) -0.018(5) 0.011(5)
C8 0.082(5) 0.076(5) 0.071(5) 0.000(4) -0.017(4) 0.006(5)
C9 0.065(4) 0.062(4) 0.061(4) -0.004(4) -0.006(4) 0.008(4)
C10 0.059(4) 0.063(4) 0.063(4) -0.001(4) -0.005(4) 0.012(4)
C11 0.069(4) 0.072(4) 0.064(4) -0.006(4) 0.001(4) 0.006(4)
C12 0.085(5) 0.089(5) 0.078(4) -0.011(4) -0.020(4) 0.000(5)
C13 0.078(5) 0.089(5) 0.074(5) -0.015(4) -0.018(4) -0.006(5)
C14 0.117(8) 0.123(8) 0.106(7) -0.012(7) -0.042(7) -0.014(7)
C15 0.101(6) 0.064(5) 0.089(6) -0.011(5) 0.020(6) -0.017(5)
C16 0.073(5) 0.055(4) 0.069(4) 0.001(4) -0.004(4) -0.010(4)
C17 0.068(4) 0.059(4) 0.076(4) -0.003(4) 0.007(4) -0.004(4)
C18 0.054(4) 0.054(4) 0.054(4) 0.001(3) 0.001(3) -0.003(4)
C19 0.053(4) 0.054(4) 0.054(4) 0.000(3) 0.014(3) 0.007(4)
C20 0.062(4) 0.064(5) 0.076(5) 0.002(4) 0.014(4) -0.004(4)
C21 0.057(4) 0.070(5) 0.086(5) 0.006(4) 0.016(4) 0.013(4)
C22 0.067(5) 0.057(4) 0.084(5) -0.002(4) 0.012(4) 0.010(4)
C23 0.058(4) 0.051(4) 0.064(4) 0.002(4) 0.007(4) 0.007(4)
C24 0.054(4) 0.050(4) 0.062(4) -0.002(3) 0.005(3) 0.004(3)
C25 0.068(4) 0.057(4) 0.072(4) -0.006(4) 0.014(4) 0.004(4)
C26 0.081(5) 0.063(4) 0.117(5) 0.002(5) 0.000(5) 0.006(4)
C27 0.094(5) 0.062(5) 0.122(6) 0.008(5) 0.007(5) 0.003(5)
C28 0.125(8) 0.103(7) 0.171(9) 0.014(7) 0.004(8) -0.006(7)
C29 0.114(7) 0.089(6) 0.082(6) -0.019(6) 0.020(6) -0.008(6)
C30 0.076(4) 0.062(4) 0.070(4) -0.017(4) 0.010(4) 0.009(4)
C31 0.081(4) 0.071(4) 0.065(4) -0.015(4) 0.011(4) -0.005(4)
C32 0.062(4) 0.060(4) 0.062(4) -0.008(4) -0.001(4) -0.001(4)
C33 0.054(4) 0.059(4) 0.059(4) -0.005(4) 0.009(4) -0.006(4)
C34 0.069(5) 0.075(5) 0.057(4) -0.004(4) 0.005(4) -0.011(4)
C35 0.073(5) 0.074(5) 0.066(4) 0.010(4) 0.005(4) -0.019(5)
C36 0.065(5) 0.062(4) 0.068(4) 0.001(4) 0.006(4) -0.009(4)
C37 0.060(4) 0.056(4) 0.064(4) -0.006(4) 0.008(4) -0.007(4)
C38 0.054(4) 0.057(4) 0.058(4) -0.003(4) 0.009(3) -0.006(4)
C39 0.065(4) 0.059(4) 0.064(4) -0.007(4) 0.008(4) -0.006(4)
C40 0.081(5) 0.070(4) 0.071(4) -0.007(4) 0.010(4) -0.012(4)
C41 0.075(5) 0.063(4) 0.084(5) -0.015(4) 0.017(4) -0.010(4)
C42 0.106(7) 0.089(6) 0.095(6) -0.020(6) 0.016(6) -0.025(6)
C43 0.089(5) 0.079(5) 0.114(6) 0.029(5) -0.015(5) 0.001(5)
C44 0.098(6) 0.085(6) 0.140(7) 0.023(6) -0.022(6) -0.001(6)
C45 0.113(7) 0.092(6) 0.137(7) 0.032(6) -0.018(7) 0.002(7)
C46 0.124(7) 0.097(6) 0.134(7) 0.038(6) -0.012(7) 0.000(6)
C47 0.099(6) 0.085(5) 0.119(6) 0.030(5) -0.015(5) -0.008(5)
C48 0.083(5) 0.059(4) 0.109(5) 0.016(4) -0.009(5) -0.002(4)
C49 0.074(4) 0.052(4) 0.087(4) 0.010(4) -0.012(4) -0.004(4)
C50 0.079(5) 0.053(4) 0.100(5) 0.009(4) -0.006(5) 0.001(4)
C51 0.069(4) 0.048(4) 0.085(4) -0.009(4) -0.007(4) 0.000(4)
C52 0.064(4) 0.046(3) 0.072(4) -0.006(3) 0.000(4) -0.003(3)
C53 0.064(4) 0.043(3) 0.064(4) -0.004(3) 0.005(3) -0.002(3)
C54 0.070(4) 0.049(4) 0.070(4) -0.007(4) -0.001(4) -0.002(4)
C55 0.072(5) 0.046(4) 0.074(4) -0.008(4) -0.004(4) -0.009(4)
C56 0.065(4) 0.055(4) 0.070(4) -0.015(4) 0.004(4) -0.010(4)
C57 0.064(4) 0.053(4) 0.069(4) -0.008(4) -0.003(4) -0.004(4)
C58 0.080(5) 0.053(4) 0.073(4) -0.010(4) -0.014(4) -0.007(4)
C59 0.080(5) 0.057(4) 0.078(4) 0.003(4) -0.015(4) -0.007(4)
C60 0.068(4) 0.050(4) 0.079(4) 0.006(4) -0.005(4) -0.004(4)
C61 0.071(4) 0.054(4) 0.073(4) -0.012(4) 0.005(4) -0.011(4)
C62 0.069(5) 0.075(5) 0.086(5) -0.015(4) 0.014(4) -0.021(4)
C63 0.096(6) 0.083(5) 0.082(5) -0.024(5) 0.012(5) -0.025(5)
C64 0.082(6) 0.087(6) 0.075(5) -0.006(5) -0.001(5) -0.029(5)
C65 0.078(5) 0.084(6) 0.093(6) -0.004(5) -0.005(5) -0.019(5)
C66 0.077(5) 0.069(5) 0.093(5) -0.013(4) 0.001(5) -0.012(5)
C67 0.094(5) 0.118(6) 0.071(5) 0.006(5) 0.002(5) -0.003(5)
C68 0.086(6) 0.142(7) 0.075(5) -0.004(6) 0.018(5) 0.002(6)
C69 0.086(6) 0.142(8) 0.073(6) 0.006(6) 0.007(5) -0.014(7)
C70 0.104(6) 0.119(7) 0.066(5) 0.018(5) -0.002(5) -0.013(6)
C71 0.087(5) 0.107(6) 0.069(5) 0.002(5) 0.005(5) -0.009(5)
C72 0.077(5) 0.106(5) 0.055(4) 0.004(4) 0.002(4) -0.004(5)
C73 0.079(4) 0.093(5) 0.055(4) -0.004(4) 0.011(4) 0.000(4)
C74 0.084(5) 0.088(5) 0.062(4) 0.002(4) 0.013(4) -0.018(5)
C75 0.081(5) 0.084(5) 0.057(4) -0.015(4) 0.010(4) -0.009(4)
C76 0.090(5) 0.081(4) 0.064(4) -0.029(4) 0.014(4) -0.004(4)
C77 0.108(5) 0.082(4) 0.073(4) -0.026(4) 0.022(4) -0.003(4)
C78 0.138(6) 0.092(5) 0.100(5) -0.028(5) 0.020(5) -0.023(5)
C79 0.184(7) 0.114(6) 0.119(6) -0.058(6) 0.025(6) -0.029(6)
C80 0.173(6) 0.125(5) 0.122(5) -0.066(5) 0.022(5) -0.022(5)
C81 0.144(6) 0.101(5) 0.090(5) -0.043(5) 0.024(5) -0.017(5)
C82 0.140(6) 0.108(5) 0.086(5) -0.037(5) 0.017(5) -0.009(5)
C83 0.106(5) 0.098(5) 0.069(4) -0.020(4) 0.012(4) -0.010(5)
C84 0.088(5) 0.091(5) 0.055(4) -0.013(4) 0.011(4) 0.003(4)
C85 0.190(7) 0.165(7) 0.148(6) -0.082(6) 0.012(6) -0.013(7)
C86 0.222(8) 0.170(7) 0.163(7) -0.095(6) 0.021(7) -0.002(7)
C87 0.238(9) 0.194(8) 0.191(8) -0.113(7) -0.004(8) -0.018(8)
C88 0.240(10) 0.210(9) 0.206(9) -0.124(8) 0.014(9) -0.006(9)
C89 0.247(9) 0.213(9) 0.216(8) -0.121(8) 0.001(8) -0.001(9)
C90 0.235(8) 0.202(8) 0.183(7) -0.105(7) -0.002(7) -0.012(8)

loop_
_atom_type_symbol
_atom_type_description
_atom_type_scat_dispersion_real
_atom_type_scat_dispersion_imag
_atom_type_scat_source
C C 0.0181 0.0091 'International Tables Vol C Tables 4.2.6.8 and 6.1.1.4'
H H 0.0000 0.0000 'International Tables Vol C Tables 4.2.6.8 and 6.1.1.4'
Dy Dy -9.8046 9.8477 'International Tables Vol C Tables 4.2.6.8 and 6.1.1.4'
F F 0.0727 0.0534 'International Tables Vol C Tables 4.2.6.8 and 6.1.1.4'
N N 0.0311 0.0180 'International Tables Vol C Tables 4.2.6.8 and 6.1.1.4'
O O 0.0492 0.0322 'International Tables Vol C Tables 4.2.6.8 and 6.1.1.4'

loop_
_geom_angle_atom_site_label_1
_geom_angle_atom_site_label_2
_geom_angle_atom_site_label_3
_geom_angle
_geom_angle_site_symmetry_1
_geom_angle_site_symmetry_3
_geom_angle_publ_flag
N1 Dy1 N2 63.9(2) . . ?
O1 Dy1 N1 79.5(2) . . ?
O1 Dy1 N2 136.9(2) . . ?
O1 Dy1 O2 73.9(2) . . ?
O1 Dy1 O5 77.7(2) . . ?
O1 Dy1 O6 142.5(2) . . ?
O1 Dy1 O9 75.3(2) . . ?
O1 Dy1 O10 119.5(2) . . ?
O2 Dy1 N1 146.3(2) . . ?
O2 Dy1 N2 148.0(2) . . ?
O2 Dy1 O5 84.2(2) . . ?
O2 Dy1 O9 116.5(2) . . ?
O2 Dy1 O10 76.37(19) . . ?
O5 Dy1 N1 70.0(2) . . ?
O5 Dy1 N2 107.9(2) . . ?
O5 Dy1 O10 148.04(19) . . ?
O6 Dy1 N1 109.6(2) . . ?
O6 Dy1 N2 74.9(2) . . ?
O6 Dy1 O2 81.26(19) . . ?
O6 Dy1 O5 72.1(2) . . ?
O6 Dy1 O9 141.9(2) . . ?
O6 Dy1 O10 79.93(19) . . ?
O9 Dy1 N1 75.0(2) . . ?
O9 Dy1 N2 73.9(2) . . ?
O9 Dy1 O5 139.0(2) . . ?
O9 Dy1 O10 72.9(2) . . ?
O10 Dy1 N1 136.0(2) . . ?
O10 Dy1 N2 78.7(2) . . ?
N4 Dy2 N3 63.0(3) . . ?
O3 Dy2 N3 128.0(2) . . ?
O3 Dy2 N4 77.0(2) . . ?
O4 Dy2 N3 70.8(3) . . ?
O4 Dy2 N4 82.2(2) . . ?
O4 Dy2 O3 72.1(2) . . ?
O7 Dy2 N3 113.2(3) . . ?
O7 Dy2 N4 72.7(2) . . ?
O7 Dy2 O3 82.30(19) . . ?
O7 Dy2 O4 147.5(2) . . ?
O7 Dy2 O11 77.2(2) . . ?
O7 Dy2 O12 137.1(2) . . ?
O8 Dy2 N3 73.0(3) . . ?
O8 Dy2 N4 104.2(2) . . ?
O8 Dy2 O3 152.9(2) . . ?
O8 Dy2 O4 135.0(2) . . ?
O8 Dy2 O7 72.6(2) . . ?
O8 Dy2 O11 87.1(2) . . ?
O8 Dy2 O12 75.0(2) . . ?
O11 Dy2 N3 152.5(2) . . ?
O11 Dy2 N4 142.6(2) . . ?
O11 Dy2 O3 77.42(19) . . ?
O11 Dy2 O4 114.8(2) . . ?
O12 Dy2 N3 82.7(3) . . ?
O12 Dy2 N4 143.5(2) . . ?
O12 Dy2 O3 120.3(2) . . ?
O12 Dy2 O4 74.6(2) . . ?
O12 Dy2 O11 73.7(2) . . ?
C53 N1 Dy1 120.1(5) . . ?
C54 N1 Dy1 123.3(6) . . ?
C54 N1 C53 116.5(7) . . ?
C51 N2 Dy1 121.9(6) . . ?
C51 N2 C52 117.3(8) . . ?
C52 N2 Dy1 120.1(5) . . ?
C77 N3 Dy2 121.1(7) . . ?
C78 N3 Dy2 119.5(7) . . ?
C78 N3 C77 118.6(9) . . ?
C75 N4 Dy2 121.1(6) . . ?
C75 N4 C76 117.7(9) . . ?
C76 N4 Dy2 121.2(7) . . ?
C2 O1 Dy1 132.4(5) . . ?
C4 O2 Dy1 136.4(5) . . ?
C11 O3 Dy2 135.4(6) . . ?
C13 O4 Dy2 133.4(6) . . ?
C16 O5 Dy1 131.0(5) . . ?
C18 O6 Dy1 136.6(5) . . ?
C25 O7 Dy2 139.2(6) . . ?
C27 O8 Dy2 134.6(7) . . ?
C30 O9 Dy1 131.2(5) . . ?
C32 O10 Dy1 135.1(5) . . ?
C39 O11 Dy2 133.9(5) . . ?
C41 O12 Dy2 130.4(6) . . ?
F1 C1 C2 109.5(9) . . ?
F2 C1 F1 105.0(7) . . ?
F2 C1 C2 113.2(8) . . ?
F3 C1 F1 106.4(8) . . ?
F3 C1 F2 106.5(8) . . ?
F3 C1 C2 115.4(9) . . ?
F2' C1 F1' 106.5(10) . . ?
F2' C1 F3' 106.7(10) . . ?
F2' C1 C2 120.0(15) . . ?
F1' C1 C2 103.5(15) . . ?
F3' C1 F1' 106.5(10) . . ?
F3' C1 C2 112.6(16) . . ?
O1 C2 C1 111.9(8) . . ?
O1 C2 C3 130.1(8) . . ?
C3 C2 C1 117.9(9) . . ?
C2 C3 C4 121.8(9) . . ?
O2 C4 C3 124.2(9) . . ?
O2 C4 C5 116.2(8) . . ?
C3 C4 C5 119.6(8) . . ?
C6 C5 C4 120.5(8) . . ?
C10 C5 C4 119.8(8) . . ?
C10 C5 C6 119.7(9) . . ?
C7 C6 C5 118.6(9) . . ?
C8 C7 C6 121.7(9) . . ?
C7 C8 C9 120.5(9) . . ?
C8 C9 C11 121.0(8) . . ?
C10 C9 C8 118.2(9) . . ?
C10 C9 C11 120.8(8) . . ?
C9 C10 C5 121.3(9) . . ?
O3 C11 C9 117.6(8) . . ?
O3 C11 C12 123.5(9) . . ?
C12 C11 C9 118.8(9) . . ?
C13 C12 C11 122.0(10) . . ?
O4 C13 C12 129.3(9) . . ?
O4 C13 C14 113.9(9) . . ?
C12 C13 C14 116.7(10) . . ?
F4 C14 F5 106.1(8) . . ?
F4 C14 C13 114.2(9) . . ?
F5 C14 C13 110.8(8) . . ?
F6 C14 F4 106.8(8) . . ?
F6 C14 F5 106.1(8) . . ?
F6 C14 C13 112.4(9) . . ?
F7 C15 F9 105.4(7) . . ?
F7 C15 C16 110.3(7) . . ?
F8 C15 F7 105.7(7) . . ?
F8 C15 F9 107.1(7) . . ?
F8 C15 C16 113.1(8) . . ?
F9 C15 C16 114.6(8) . . ?
O5 C16 C15 113.0(8) . . ?
O5 C16 C17 129.3(8) . . ?
C17 C16 C15 117.6(9) . . ?
C16 C17 C18 121.2(9) . . ?
O6 C18 C17 124.3(8) . . ?
O6 C18 C19 115.8(7) . . ?
C17 C18 C19 119.8(8) . . ?
C20 C19 C18 122.5(8) . . ?
C24 C19 C18 117.7(7) . . ?
C24 C19 C20 119.8(8) . . ?
C21 C20 C19 120.0(9) . . ?
C20 C21 C22 120.8(9) . . ?
C23 C22 C21 120.6(9) . . ?
C22 C23 C24 118.0(8) . . ?
C22 C23 C25 124.2(8) . . ?
C24 C23 C25 117.7(8) . . ?
C19 C24 C23 120.6(8) . . ?
O7 C25 C23 117.7(8) . . ?
O7 C25 C26 122.0(9) . . ?
C26 C25 C23 120.2(9) . . ?
C27 C26 C25 123.0(10) . . ?
O8 C27 C26 128.2(10) . . ?
O8 C27 C28 113.6(10) . . ?
C26 C27 C28 118.2(10) . . ?
F10 C28 F12 105.5(8) . . ?
F10 C28 C27 110.1(10) . . ?
F11 C28 F10 107.7(9) . . ?
F11 C28 F12 105.6(8) . . ?
F11 C28 C27 119.6(10) . . ?
F12 C28 C27 107.4(10) . . ?
F10' C28 F11' 104.7(9) . . ?
F10' C28 C27 109.2(13) . . ?
F11' C28 C27 108.4(11) . . ?
F12' C28 F10' 108.0(9) . . ?
F12' C28 F11' 106.1(9) . . ?
F12' C28 C27 119.4(12) . . ?
F13 C29 F14 104.5(7) . . ?
F13 C29 C30 112.5(8) . . ?
F14 C29 C30 109.8(8) . . ?
F15 C29 F13 107.1(7) . . ?
F15 C29 F14 107.7(7) . . ?
F15 C29 C30 114.7(8) . . ?
F13' C29 C30 104.0(13) . . ?
F14' C29 F13' 105.3(9) . . ?
F14' C29 C30 111.5(13) . . ?
F15' C29 F13' 106.4(9) . . ?
F15' C29 F14' 106.1(9) . . ?
F15' C29 C30 122.2(14) . . ?
O9 C30 C29 111.4(8) . . ?
O9 C30 C31 130.1(8) . . ?
C31 C30 C29 118.5(9) . . ?
C30 C31 C32 123.2(9) . . ?
O10 C32 C31 123.0(8) . . ?
O10 C32 C33 116.9(7) . . ?
C31 C32 C33 120.1(8) . . ?
C34 C33 C32 121.3(8) . . ?
C38 C33 C32 120.8(8) . . ?
C38 C33 C34 117.9(8) . . ?
C35 C34 C33 120.8(8) . . ?
C34 C35 C36 120.7(9) . . ?
C35 C36 C37 120.0(9) . . ?
C36 C37 C38 119.7(8) . . ?
C36 C37 C39 121.6(8) . . ?
C38 C37 C39 118.7(8) . . ?
C33 C38 C37 120.7(8) . . ?
O11 C39 C37 117.3(8) . . ?
O11 C39 C40 122.7(8) . . ?
C40 C39 C37 120.0(8) . . ?
C41 C40 C39 123.1(9) . . ?
O12 C41 C40 129.9(9) . . ?
O12 C41 C42 113.4(8) . . ?
C40 C41 C42 116.7(9) . . ?
F16 C42 C41 112.5(9) . . ?
F17 C42 F16 106.4(8) . . ?
F17 C42 F18 106.7(8) . . ?
F17 C42 C41 117.4(9) . . ?
F18 C42 F16 102.9(8) . . ?
F18 C42 C41 109.8(9) . . ?
F16' C42 F17' 108.3(8) . . ?
F16' C42 F18' 106.9(8) . . ?
F16' C42 C41 120.8(10) . . ?
F17' C42 F18' 104.6(8) . . ?
F17' C42 C41 107.4(9) . . ?
F18' C42 C41 107.8(9) . . ?
C48 C43 C44 122.5(12) . . ?
C45 C44 C43 119.8(12) . . ?
C44 C45 C46 119.3(13) . . ?
C45 C46 C47 121.8(13) . . ?
C48 C47 C46 117.7(12) . . ?
C43 C48 C49 122.2(10) . . ?
C47 C48 C43 118.7(11) . . ?
C47 C48 C49 119.0(10) . . ?
C50 C49 C48 120.3(9) . . ?
C50 C49 C60 118.9(9) . . ?
C60 C49 C48 120.8(9) . . ?
C49 C50 C51 120.3(9) . . ?
N2 C51 C50 123.1(9) . . ?
N2 C52 C53 116.6(8) . . ?
N2 C52 C60 122.4(8) . . ?
C60 C52 C53 121.0(8) . . ?
N1 C53 C52 118.1(7) . . ?
N1 C53 C57 122.7(7) . . ?
C57 C53 C52 119.2(8) . . ?
N1 C54 C55 124.9(8) . . ?
C56 C55 C54 118.9(8) . . ?
C55 C56 C57 118.5(8) . . ?
C55 C56 C61 121.8(8) . . ?
C57 C56 C61 119.6(8) . . ?
C53 C57 C56 118.3(8) . . ?
C53 C57 C58 118.4(8) . . ?
C56 C57 C58 123.2(8) . . ?
C59 C58 C57 121.9(8) . . ?
C58 C59 C60 121.5(9) . . ?
C49 C60 C52 118.0(8) . . ?
C49 C60 C59 124.2(9) . . ?
C52 C60 C59 117.8(8) . . ?
C62 C61 C56 121.3(9) . . ?
C62 C61 C66 117.6(9) . . ?
C66 C61 C56 121.0(9) . . ?
C61 C62 C63 119.4(10) . . ?
C64 C63 C62 121.2(10) . . ?
C65 C64 C63 119.5(10) . . ?
C64 C65 C66 121.0(11) . . ?
C65 C66 C61 121.0(10) . . ?
C68 C67 C72 119.9(12) . . ?
C69 C68 C67 121.2(13) . . ?
C70 C69 C68 119.7(13) . . ?
C69 C70 C71 120.8(13) . . ?
C72 C71 C70 120.9(12) . . ?
C67 C72 C73 120.5(11) . . ?
C71 C72 C67 117.4(11) . . ?
C71 C72 C73 121.9(11) . . ?
C74 C73 C72 115.8(10) . . ?
C84 C73 C72 126.2(9) . . ?
C84 C73 C74 118.0(9) . . ?
C73 C74 C75 117.9(10) . . ?
N4 C75 C74 125.2(9) . . ?
N4 C76 C77 117.4(9) . . ?
N4 C76 C84 122.6(10) . . ?
C84 C76 C77 119.9(9) . . ?
N3 C77 C76 116.6(9) . . ?
N3 C77 C81 122.9(11) . . ?
C81 C77 C76 120.5(11) . . ?
N3 C78 C79 121.0(12) . . ?
C80 C79 C78 120.4(14) . . ?
C79 C80 C81 119.0(12) . . ?
C79 C80 C85 115.2(13) . . ?
C81 C80 C85 125.7(14) . . ?
C77 C81 C82 117.0(12) . . ?
C80 C81 C77 118.0(12) . . ?
C80 C81 C82 124.8(11) . . ?
C83 C82 C81 123.9(11) . . ?
C82 C83 C84 120.8(11) . . ?
C73 C84 C76 118.5(9) . . ?
C73 C84 C83 123.8(10) . . ?
C76 C84 C83 117.7(10) . . ?
C86 C85 C80 119.1(12) . . ?
C86 C85 C90 121.0(7) . . ?
C90 C85 C80 119.8(12) . . ?
C85 C86 C87 119.9(7) . . ?
C88 C87 C86 119.2(7) . . ?
C89 C88 C87 121.7(7) . . ?
C88 C89 C90 118.6(7) . . ?
C85 C90 C89 119.5(7) . . ?

loop_
_geom_bond_atom_site_label_1
_geom_bond_atom_site_label_2
_geom_bond_distance
_geom_bond_site_symmetry_2
_geom_bond_publ_flag
Dy1 N1 2.534(6) . ?
Dy1 N2 2.567(7) . ?
Dy1 O1 2.308(6) . ?
Dy1 O2 2.315(6) . ?
Dy1 O5 2.336(6) . ?
Dy1 O6 2.310(5) . ?
Dy1 O9 2.335(6) . ?
Dy1 O10 2.350(6) . ?
Dy2 N3 2.543(8) . ?
Dy2 N4 2.537(7) . ?
Dy2 O3 2.361(6) . ?
Dy2 O4 2.328(7) . ?
Dy2 O7 2.303(6) . ?
Dy2 O8 2.298(7) . ?
Dy2 O11 2.327(5) . ?
Dy2 O12 2.311(6) . ?
F4 C14 1.304(8) . ?
F5 C14 1.304(8) . ?
F6 C14 1.302(8) . ?
F7 C15 1.315(7) . ?
F8 C15 1.306(8) . ?
F9 C15 1.316(7) . ?
F1 C1 1.327(8) . ?
F2 C1 1.322(8) . ?
F3 C1 1.320(8) . ?
F10 C28 1.321(9) . ?
F11 C28 1.304(8) . ?
F12 C28 1.339(9) . ?
F13 C29 1.317(8) . ?
F14 C29 1.321(8) . ?
F15 C29 1.312(8) . ?
F16 C42 1.338(9) . ?
F17 C42 1.296(8) . ?
F18 C42 1.338(8) . ?
F2' C1 1.307(9) . ?
F1' C1 1.320(10) . ?
F3' C1 1.315(10) . ?
F10' C28 1.330(9) . ?
F11' C28 1.336(9) . ?
F12' C28 1.294(9) . ?
F13' C29 1.325(9) . ?
F14' C29 1.324(9) . ?
F15' C29 1.303(9) . ?
F16' C42 1.286(8) . ?
F17' C42 1.326(8) . ?
F18' C42 1.331(8) . ?
N1 C53 1.379(10) . ?
N1 C54 1.304(10) . ?
N2 C51 1.338(10) . ?
N2 C52 1.366(10) . ?
N3 C77 1.348(12) . ?
N3 C78 1.347(13) . ?
N4 C75 1.285(11) . ?
N4 C76 1.348(10) . ?
O1 C2 1.257(10) . ?
O2 C4 1.250(9) . ?
O3 C11 1.271(10) . ?
O4 C13 1.229(11) . ?
O5 C16 1.264(10) . ?
O6 C18 1.261(9) . ?
O7 C25 1.250(10) . ?
O8 C27 1.241(12) . ?
O9 C30 1.263(10) . ?
O10 C32 1.264(9) . ?
O11 C39 1.268(9) . ?
O12 C41 1.243(10) . ?
C1 C2 1.536(8) . ?
C2 C3 1.371(12) . ?
C3 C4 1.404(11) . ?
C4 C5 1.506(11) . ?
C5 C6 1.399(12) . ?
C5 C10 1.380(11) . ?
C6 C7 1.372(12) . ?
C7 C8 1.355(12) . ?
C8 C9 1.402(12) . ?
C9 C10 1.375(11) . ?
C9 C11 1.483(12) . ?
C11 C12 1.401(12) . ?
C12 C13 1.388(13) . ?
C13 C14 1.541(8) . ?
C15 C16 1.536(8) . ?
C16 C17 1.357(12) . ?
C17 C18 1.394(11) . ?
C18 C19 1.501(11) . ?
C19 C20 1.382(11) . ?
C19 C24 1.381(11) . ?
C20 C21 1.358(11) . ?
C21 C22 1.387(12) . ?
C22 C23 1.380(11) . ?
C23 C24 1.408(10) . ?
C23 C25 1.474(12) . ?
C25 C26 1.394(12) . ?
C26 C27 1.374(13) . ?
C27 C28 1.540(8) . ?
C29 C30 1.531(8) . ?
C30 C31 1.342(12) . ?
C31 C32 1.417(11) . ?
C32 C33 1.482(11) . ?
C33 C34 1.411(11) . ?
C33 C38 1.382(10) . ?
C34 C35 1.369(11) . ?
C35 C36 1.370(11) . ?
C36 C37 1.377(11) . ?
C37 C38 1.404(11) . ?
C37 C39 1.492(11) . ?
C39 C40 1.407(12) . ?
C40 C41 1.369(12) . ?
C41 C42 1.532(8) . ?
C43 C44 1.374(13) . ?
C43 C48 1.368(14) . ?
C44 C45 1.342(15) . ?
C45 C46 1.352(15) . ?
C46 C47 1.427(14) . ?
C47 C48 1.364(14) . ?
C48 C49 1.481(12) . ?
C49 C50 1.364(12) . ?
C49 C60 1.398(11) . ?
C50 C51 1.378(12) . ?
C52 C53 1.437(11) . ?
C52 C60 1.406(11) . ?
C53 C57 1.388(11) . ?
C54 C55 1.398(11) . ?
C55 C56 1.361(11) . ?
C56 C57 1.412(11) . ?
C56 C61 1.485(11) . ?
C57 C58 1.437(11) . ?
C58 C59 1.337(11) . ?
C59 C60 1.422(11) . ?
C61 C62 1.378(12) . ?
C61 C66 1.382(12) . ?
C62 C63 1.393(12) . ?
C63 C64 1.353(13) . ?
C64 C65 1.330(13) . ?
C65 C66 1.374(12) . ?
C67 C68 1.387(14) . ?
C67 C72 1.400(14) . ?
C68 C69 1.350(15) . ?
C69 C70 1.346(15) . ?
C70 C71 1.390(13) . ?
C71 C72 1.377(14) . ?
C72 C73 1.480(13) . ?
C73 C74 1.395(12) . ?
C73 C84 1.394(13) . ?
C74 C75 1.408(11) . ?
C76 C77 1.428(13) . ?
C76 C84 1.413(13) . ?
C77 C81 1.401(13) . ?
C78 C79 1.411(14) . ?
C79 C80 1.360(17) . ?
C80 C81 1.400(17) . ?
C80 C85 1.517(14) . ?
C81 C82 1.419(15) . ?
C82 C83 1.318(14) . ?
C83 C84 1.437(12) . ?
C85 C86 1.354(8) . ?
C85 C90 1.362(8) . ?
C86 C87 1.387(8) . ?
C87 C88 1.361(8) . ?
C88 C89 1.359(8) . ?
C89 C90 1.403(8) . ?
